data_7032057
loop_
_publ_author_name
'Wang, Yan-Ning'
'Li, Guang-Hua'
'Bai, Fu-Quan'
'Yu, Jie-Hui'
'Xu, Ji-Qing'

_publ_section_title
;
 New Zn(2+) coordination polymers constructed from acylhydrazidate
 molecules: synthesis and structural characterization.
;
_journal_issue 41
_journal_name_full 'Dalton transactions (Cambridge, England : 2003)'
_journal_page_first 15617
_journal_page_last 15627
_journal_paper_doi 10.1039/c4dt01877j
_journal_volume 43
_journal_year 2014
_chemical_formula_sum 'C12 H11 N11 O2 Zn2'
_chemical_formula_weight 472.06
_chemical_name_systematic
; 
 ? 
;
_space_group_IT_number 14
_symmetry_cell_setting monoclinic
_symmetry_space_group_name_Hall '-P 2ybc'
_symmetry_space_group_name_H-M 'P 1 21/c 1'
_atom_sites_solution_hydrogens geom
_atom_sites_solution_primary direct
_atom_sites_solution_secondary difmap
_audit_creation_method SHELXL-97
_cell_angle_alpha 90.00
_cell_angle_beta 104.41(3)
_cell_angle_gamma 90.00
_cell_formula_units_Z 4
_cell_length_a 8.9247(18)
_cell_length_b 19.807(4)
_cell_length_c 9.876(2)
_cell_measurement_temperature 293(2)
_cell_volume 1690.9(6)
_computing_cell_refinement Process-auto
_computing_data_collection Process-auto
_computing_data_reduction Process-auto
_computing_structure_refinement 'SHELXL-97 (Sheldrick, 1997)'
_computing_structure_solution 'SHELXS-97 (Sheldrick, 1990)'
_diffrn_ambient_temperature 293(2)
_diffrn_detector_area_resol_mean 10.0
_diffrn_measured_fraction_theta_full 0.992
_diffrn_measured_fraction_theta_max 0.992
_diffrn_measurement_device_type 'Rigaku RAXIS-RAPID'
_diffrn_measurement_method omega-scan
_diffrn_radiation_monochromator graphite
_diffrn_radiation_source 'fine-focus sealed tube'
_diffrn_radiation_type MoK\a
_diffrn_radiation_wavelength 0.71073
_diffrn_reflns_av_R_equivalents 0.0449
_diffrn_reflns_av_sigmaI/netI 0.0355
_diffrn_reflns_limit_h_max 11
_diffrn_reflns_limit_h_min -11
_diffrn_reflns_limit_k_max 25
_diffrn_reflns_limit_k_min -25
_diffrn_reflns_limit_l_max 12
_diffrn_reflns_limit_l_min -12
_diffrn_reflns_number 16409
_diffrn_reflns_theta_full 27.46
_diffrn_reflns_theta_max 27.46
_diffrn_reflns_theta_min 3.13
_diffrn_standards_decay_% 0
_diffrn_standards_interval_count 0
_diffrn_standards_interval_time 0
_diffrn_standards_number 0
_exptl_absorpt_coefficient_mu 2.873
_exptl_absorpt_correction_T_max 0.750
_exptl_absorpt_correction_T_min 0.715
_exptl_absorpt_correction_type empirical
_exptl_absorpt_process_details Process-auto
_exptl_crystal_colour YELLOW
_exptl_crystal_density_diffrn 1.854
_exptl_crystal_density_method 'not measured'
_exptl_crystal_description BLOCK
_exptl_crystal_F_000 944
_exptl_crystal_size_max 0.12
_exptl_crystal_size_mid 0.11
_exptl_crystal_size_min 0.10
_refine_diff_density_max 0.789
_refine_diff_density_min -0.716
_refine_diff_density_rms 0.112
_refine_ls_extinction_method none
_refine_ls_goodness_of_fit_ref 1.038
_refine_ls_hydrogen_treatment constr
_refine_ls_matrix_type full
_refine_ls_number_parameters 244
_refine_ls_number_reflns 3844
_refine_ls_number_restraints 0
_refine_ls_restrained_S_all 1.038
_refine_ls_R_factor_all 0.0539
_refine_ls_R_factor_gt 0.0424
_refine_ls_shift/su_max 0.001
_refine_ls_shift/su_mean 0.000
_refine_ls_structure_factor_coef Fsqd
_refine_ls_weighting_details 'calc w=1/[\s^2^(Fo^2^)+(0.0621P)^2^+2.8508P] where P=(Fo^2^+2Fc^2^)/3'
_refine_ls_weighting_scheme calc
_refine_ls_wR_factor_gt 0.1104
_refine_ls_wR_factor_ref 0.1169
_reflns_number_gt 3180
_reflns_number_total 3844
_reflns_threshold_expression >2sigma(I)
_cod_data_source_file c4dt01877j2.cif
_cod_data_source_block 1
_cod_depositor_comments
;
The following automatic conversions were performed:

'_exptl_absorpt_correction_type' value 'EMPIRICAL' changed to
'empirical' according to
/usr/data/users/saulius/crontab/automatic-downloads/rss-feeds/RSC/lib/dictionaries/cif_core.dic
dictionary named 'cif_core.dic' version 2.4.2 from
2011-04-26.

'_refine_ls_hydrogen_treatment' value 'CONSTR' changed
to 'constr' according to
/usr/data/users/saulius/crontab/automatic-downloads/rss-feeds/RSC/lib/dictionaries/cif_core.dic
dictionary named 'cif_core.dic' version 2.4.2 from 2011-04-26.

Automatic conversion script
Id: cif_fix_values 2281 2013-09-26 08:29:07Z andrius 

 Adding full bibliography for 7032057--7032059.cif.
;
_cod_original_sg_symbol_H-M P2(1)/C
_cod_database_code 7032057

loop_
_symmetry_equiv_pos_as_xyz
'x, y, z'
'-x, y+1/2, -z+1/2'
'-x, -y, -z'
'x, -y-1/2, z-1/2'

loop_
_atom_site_label
_atom_site_type_symbol
_atom_site_fract_x
_atom_site_fract_y
_atom_site_fract_z
_atom_site_U_iso_or_equiv
_atom_site_adp_type
_atom_site_occupancy
_atom_site_symmetry_multiplicity
_atom_site_calc_flag
_atom_site_refinement_flags
Zn1 Zn -0.04416(5) 0.40385(2) 0.99938(5) 0.02483(14) Uani 1 1 d .
Zn2 Zn -0.35255(5) 0.339981(19) 1.16468(4) 0.02283(13) Uani 1 1 d .
O1 O 0.0720(3) 0.52744(14) 1.1486(3) 0.0335(6) Uani 1 1 d .
O2 O -0.3890(3) 0.43186(16) 1.3500(3) 0.0413(7) Uani 1 1 d .
N1 N -0.1116(4) 0.44994(15) 1.1547(3) 0.0259(6) Uani 1 1 d .
N2 N -0.2314(4) 0.42546(15) 1.2082(3) 0.0268(7) Uani 1 1 d .
N3 N -0.3426(12) 0.5342(6) 1.5322(11) 0.179(5) Uani 1 1 d .
H3A H -0.3624 0.5557 1.6013 0.215 Uiso 1 1 calc R
H3B H -0.3969 0.4995 1.4982 0.215 Uiso 1 1 calc R
N4 N -0.1878(4) 0.32421(15) 0.9303(3) 0.0273(7) Uani 1 1 d .
N5 N -0.2838(4) 0.29503(15) 1.0053(3) 0.0286(7) Uani 1 1 d .
N6 N -0.2865(4) 0.23034(15) 0.8201(3) 0.0259(6) Uani 1 1 d .
N7 N -0.4330(5) 0.1947(2) 0.9783(5) 0.0608(14) Uani 1 1 d .
H7A H -0.4606 0.2017 1.0546 0.073 Uiso 1 1 calc R
H7B H -0.4652 0.1593 0.9291 0.073 Uiso 1 1 calc R
N8 N 0.4176(4) 0.34039(17) 1.1059(5) 0.0412(9) Uani 1 1 d .
N9 N 0.3407(5) 0.2802(2) 1.0800(9) 0.103(3) Uani 1 1 d .
N10 N 0.1661(4) 0.36350(18) 1.0452(5) 0.0439(10) Uani 1 1 d .
N11 N 0.3401(5) 0.4538(2) 1.1119(8) 0.105(3) Uani 1 1 d .
H11A H 0.4344 0.4674 1.1384 0.126 Uiso 1 1 calc R
H11B H 0.2656 0.4825 1.0997 0.126 Uiso 1 1 calc R
C1 C -0.0381(4) 0.50607(18) 1.2050(4) 0.0269(8) Uani 1 1 d .
C2 C -0.0733(5) 0.54138(18) 1.3209(4) 0.0308(8) Uani 1 1 d .
C3 C -0.1981(5) 0.51848(19) 1.3708(4) 0.0319(8) Uani 1 1 d .
C4 C -0.2760(4) 0.45744(19) 1.3097(4) 0.0302(8) Uani 1 1 d .
C5 C 0.0152(6) 0.5969(2) 1.3850(5) 0.0452(11) Uani 1 1 d .
H5A H 0.1010 0.6111 1.3552 0.054 Uiso 1 1 calc R
C6 C -0.0269(7) 0.6292(2) 1.4912(6) 0.0559(15) Uani 1 1 d .
H6B H 0.0305 0.6663 1.5328 0.067 Uiso 1 1 calc R
C7 C -0.1514(7) 0.6089(3) 1.5388(6) 0.0567(14) Uani 1 1 d .
H7C H -0.1790 0.6328 1.6099 0.068 Uiso 1 1 calc R
C8 C -0.2354(6) 0.5532(2) 1.4815(5) 0.0448(11) Uani 1 1 d .
C9 C -0.1925(4) 0.28359(18) 0.8230(4) 0.0294(8) Uani 1 1 d .
H9B H -0.1366 0.2911 0.7566 0.035 Uiso 1 1 calc R
C10 C -0.3392(5) 0.23907(19) 0.9360(4) 0.0305(8) Uani 1 1 d .
C11 C 0.3092(4) 0.3877(2) 1.0895(5) 0.0352(9) Uani 1 1 d .
C12 C 0.1923(6) 0.2966(3) 1.0424(12) 0.121(4) Uani 1 1 d .
H12A H 0.1134 0.2649 1.0166 0.145 Uiso 1 1 calc R

loop_
_atom_site_aniso_label
_atom_site_aniso_U_11
_atom_site_aniso_U_22
_atom_site_aniso_U_33
_atom_site_aniso_U_23
_atom_site_aniso_U_13
_atom_site_aniso_U_12
Zn1 0.0213(2) 0.0198(2) 0.0332(3) -0.00211(16) 0.00643(18) -0.00231(15)
Zn2 0.0222(2) 0.0180(2) 0.0283(2) 0.00035(15) 0.00645(17) 0.00048(15)
O1 0.0276(13) 0.0315(14) 0.0402(16) 0.0075(12) 0.0064(12) -0.0044(11)
O2 0.0390(16) 0.0420(17) 0.0469(18) -0.0021(14) 0.0181(14) -0.0070(14)
N1 0.0300(16) 0.0201(14) 0.0280(16) 0.0016(12) 0.0079(13) -0.0013(12)
N2 0.0286(16) 0.0181(14) 0.0330(17) -0.0019(12) 0.0065(14) -0.0036(12)
N3 0.149(9) 0.216(12) 0.181(10) -0.089(9) 0.058(8) -0.023(8)
N4 0.0264(15) 0.0240(15) 0.0329(17) -0.0053(13) 0.0102(14) -0.0068(12)
N5 0.0344(17) 0.0231(15) 0.0312(17) -0.0027(13) 0.0135(14) -0.0069(13)
N6 0.0277(15) 0.0200(14) 0.0314(16) -0.0048(12) 0.0099(13) -0.0038(12)
N7 0.090(3) 0.043(2) 0.069(3) -0.029(2) 0.057(3) -0.039(2)
N8 0.0230(16) 0.0283(17) 0.070(3) -0.0075(17) 0.0060(17) 0.0014(13)
N9 0.037(2) 0.041(3) 0.224(8) -0.034(4) 0.016(4) -0.001(2)
N10 0.0245(16) 0.0285(17) 0.077(3) -0.0131(18) 0.0101(18) -0.0006(14)
N11 0.036(2) 0.033(2) 0.222(8) -0.013(3) -0.014(4) 0.0025(19)
C1 0.0283(18) 0.0204(16) 0.0306(19) 0.0036(14) 0.0046(15) 0.0007(14)
C2 0.034(2) 0.0202(17) 0.035(2) 0.0021(15) 0.0020(17) 0.0006(15)
C3 0.038(2) 0.0230(17) 0.033(2) -0.0017(16) 0.0056(17) 0.0026(16)
C4 0.0306(19) 0.0252(18) 0.033(2) 0.0022(15) 0.0035(16) 0.0030(15)
C5 0.057(3) 0.025(2) 0.047(3) -0.0029(18) 0.001(2) -0.0065(19)
C6 0.063(3) 0.030(2) 0.061(3) -0.014(2) -0.012(3) -0.002(2)
C7 0.078(4) 0.038(2) 0.046(3) -0.017(2) -0.001(3) 0.011(3)
C8 0.049(3) 0.045(3) 0.043(3) -0.005(2) 0.015(2) 0.011(2)
C9 0.0320(19) 0.0261(18) 0.033(2) -0.0026(15) 0.0142(17) -0.0065(15)
C10 0.035(2) 0.0231(17) 0.037(2) -0.0052(15) 0.0156(18) -0.0066(15)
C11 0.0249(19) 0.0299(19) 0.048(2) 0.0043(18) 0.0031(18) 0.0020(16)
C12 0.031(3) 0.037(3) 0.281(13) -0.050(5) 0.013(5) -0.004(2)

loop_
_atom_type_symbol
_atom_type_description
_atom_type_scat_dispersion_real
_atom_type_scat_dispersion_imag
_atom_type_scat_source
C C 0.0033 0.0016 'International Tables Vol C Tables 4.2.6.8 and 6.1.1.4'
H H 0.0000 0.0000 'International Tables Vol C Tables 4.2.6.8 and 6.1.1.4'
N N 0.0061 0.0033 'International Tables Vol C Tables 4.2.6.8 and 6.1.1.4'
O O 0.0106 0.0060 'International Tables Vol C Tables 4.2.6.8 and 6.1.1.4'
Zn Zn 0.2839 1.4301 'International Tables Vol C Tables 4.2.6.8 and 6.1.1.4'

loop_
_geom_angle_atom_site_label_1
_geom_angle_atom_site_label_2
_geom_angle_atom_site_label_3
_geom_angle
_geom_angle_site_symmetry_1
_geom_angle_site_symmetry_3
O1 Zn1 N10 112.66(15) 3_567 .
O1 Zn1 N1 104.33(12) 3_567 .
N10 Zn1 N1 117.14(16) . .
O1 Zn1 N4 109.51(13) 3_567 .
N10 Zn1 N4 104.17(14) . .
N1 Zn1 N4 108.95(13) . .
N8 Zn2 N2 121.55(13) 1_455 .
N8 Zn2 N5 105.33(16) 1_455 .
N2 Zn2 N5 106.65(13) . .
N8 Zn2 N6 107.78(15) 1_455 4_566
N2 Zn2 N6 112.07(13) . 4_566
N5 Zn2 N6 101.34(13) . 4_566
C1 O1 Zn1 124.6(2) . 3_567
C1 N1 N2 120.4(3) . .
C1 N1 Zn1 117.1(3) . .
N2 N1 Zn1 122.5(2) . .
C4 N2 N1 121.6(3) . .
C4 N2 Zn2 108.6(3) . .
N1 N2 Zn2 129.7(2) . .
C9 N4 N5 105.8(3) . .
C9 N4 Zn1 129.0(3) . .
N5 N4 Zn1 124.3(2) . .
C10 N5 N4 105.8(3) . .
C10 N5 Zn2 128.1(3) . .
N4 N5 Zn2 125.1(2) . .
C9 N6 C10 103.2(3) . .
C9 N6 Zn2 127.7(3) . 4_565
C10 N6 Zn2 128.7(2) . 4_565
C11 N8 N9 106.0(4) . .
C11 N8 Zn2 134.9(3) . 1_655
N9 N8 Zn2 119.0(3) . 1_655
C12 N9 N8 105.0(4) . .
C11 N10 C12 101.7(4) . .
C11 N10 Zn1 134.8(3) . .
C12 N10 Zn1 123.4(3) . .
O1 C1 N1 117.7(3) . .
O1 C1 C2 120.9(3) . .
N1 C1 C2 121.4(3) . .
C3 C2 C5 120.0(4) . .
C3 C2 C1 118.1(3) . .
C5 C2 C1 121.8(4) . .
C8 C3 C2 118.7(4) . .
C8 C3 C4 123.5(4) . .
C2 C3 C4 117.7(4) . .
O2 C4 N2 117.0(4) . .
O2 C4 C3 122.4(4) . .
N2 C4 C3 120.6(4) . .
C6 C5 C2 118.9(5) . .
C5 C6 C7 122.0(5) . .
C6 C7 C8 120.1(5) . .
N3 C8 C7 118.3(7) . .
N3 C8 C3 121.5(7) . .
C7 C8 C3 120.3(5) . .
N4 C9 N6 112.9(3) . .
N5 C10 N7 124.2(4) . .
N5 C10 N6 112.2(3) . .
N7 C10 N6 123.5(3) . .
N8 C11 N10 113.4(4) . .
N8 C11 N11 123.6(4) . .
N10 C11 N11 123.0(4) . .
N9 C12 N10 113.7(5) . .

loop_
_geom_bond_atom_site_label_1
_geom_bond_atom_site_label_2
_geom_bond_distance
_geom_bond_site_symmetry_2
Zn1 O1 1.967(3) 3_567
Zn1 N10 1.986(3) .
Zn1 N1 2.002(3) .
Zn1 N4 2.040(3) .
Zn2 N8 1.988(3) 1_455
Zn2 N2 1.997(3) .
Zn2 N5 2.032(3) .
Zn2 N6 2.048(3) 4_566
O1 C1 1.314(5) .
O1 Zn1 1.967(3) 3_567
O2 C4 1.277(5) .
N1 C1 1.323(5) .
N1 N2 1.392(4) .
N2 C4 1.328(5) .
N3 C8 1.243(11) .
N4 C9 1.323(5) .
N4 N5 1.389(4) .
N5 C10 1.332(5) .
N6 C9 1.343(5) .
N6 C10 1.352(5) .
N6 Zn2 2.048(3) 4_565
N7 C10 1.351(5) .
N8 C11 1.327(5) .
N8 N9 1.367(6) .
N8 Zn2 1.988(3) 1_655
N9 C12 1.325(7) .
N10 C11 1.332(5) .
N10 C12 1.346(6) .
N11 C11 1.346(6) .
C1 C2 1.441(6) .
C2 C3 1.401(6) .
C2 C5 1.408(6) .
C3 C8 1.401(6) .
C3 C4 1.449(5) .
C5 C6 1.360(8) .
C6 C7 1.370(8) .
C7 C8 1.374(7) .
